data_7043881
loop_
_publ_author_name
'Huynh, Han Vinh'
'Koh, Christine Hui Min'
'Nguyen, Van Ha'

_publ_section_title
;
 Heteroleptic nickel(II)-diNHC complexes and unusual
 &#x2018;reverse&#x2019; carbene-transfer to silver(I)
;
_journal_name_full 'Dalton Trans.'
_journal_paper_doi 10.1039/C7DT01912B
_journal_year 2017
_chemical_formula_moiety C19H20N10Ni
_chemical_formula_sum 'C19.5 H21 Cl N10 Ni'
_chemical_formula_weight 489.62
_space_group_crystal_system triclinic
_space_group_IT_number 2
_space_group_name_Hall '-P 1'
_space_group_name_H-M_alt 'P -1'
_symmetry_space_group_name_Hall '-P 1'
_symmetry_space_group_name_H-M 'P -1'
_atom_sites_solution_hydrogens geom
_audit_creation_method SHELXL-2014/7
_audit_update_record
;
2017-05-17 deposited with the CCDC.
2017-08-01 downloaded from the CCDC.
;
_cell_angle_alpha 93.185(3)
_cell_angle_beta 104.866(3)
_cell_angle_gamma 107.323(2)
_cell_formula_units_Z 2
_cell_length_a 8.1139(9)
_cell_length_b 11.2775(13)
_cell_length_c 12.7151(14)
_cell_measurement_reflns_used 636
_cell_measurement_temperature 293(2)
_cell_measurement_theta_max 22.63
_cell_measurement_theta_min 2.72
_cell_volume 1062.5(2)
_computing_cell_refinement 'APEX3 v2016.1-0 (Bruker AXS)'
_computing_data_collection 'APEX3 (Bruker AXS)'
_computing_data_reduction 'SAINT V8.32B (Bruker AXS Inc., 2014)'
_computing_molecular_graphics 'Bruker SHELXTL'
_computing_publication_material 'Bruker SHELXTL'
_computing_structure_refinement 'SHELXL--2014 (Sheldrick 2014)'
_computing_structure_solution 'SHELXT--(Sheldrick 2015)'
_diffrn_ambient_temperature 293(2)
_diffrn_measured_fraction_theta_full 0.998
_diffrn_measured_fraction_theta_max 0.996
_diffrn_measurement_device_type 'CCD area detector'
_diffrn_measurement_method 'phi and omega scans'
_diffrn_radiation_type MoK\a
_diffrn_radiation_wavelength 0.71073
_diffrn_reflns_av_R_equivalents 0.0420
_diffrn_reflns_av_unetI/netI 0.0828
_diffrn_reflns_Laue_measured_fraction_full 0.998
_diffrn_reflns_Laue_measured_fraction_max 0.996
_diffrn_reflns_limit_h_max 10
_diffrn_reflns_limit_h_min -10
_diffrn_reflns_limit_k_max 14
_diffrn_reflns_limit_k_min -14
_diffrn_reflns_limit_l_max 16
_diffrn_reflns_limit_l_min -12
_diffrn_reflns_number 8800
_diffrn_reflns_point_group_measured_fraction_full 0.998
_diffrn_reflns_point_group_measured_fraction_max 0.996
_diffrn_reflns_theta_full 25.242
_diffrn_reflns_theta_max 27.499
_diffrn_reflns_theta_min 1.674
_exptl_absorpt_coefficient_mu 1.069
_exptl_absorpt_correction_T_max 0.5629
_exptl_absorpt_correction_T_min 0.4795
_exptl_absorpt_correction_type multi-scan
_exptl_absorpt_process_details 'Sadabs, (Sheldrick 2012)'
_exptl_crystal_colour Yellow
_exptl_crystal_density_diffrn 1.530
_exptl_crystal_density_meas ?
_exptl_crystal_description Block
_exptl_crystal_F_000 506
_exptl_crystal_recrystallization_method 'Re-crystallisation from solvent: dichloromethan/hexane'
_exptl_crystal_size_max 0.16
_exptl_crystal_size_mid 0.10
_exptl_crystal_size_min 0.06
_refine_diff_density_max 0.941
_refine_diff_density_min -0.922
_refine_diff_density_rms 0.154
_refine_ls_extinction_method none
_refine_ls_goodness_of_fit_ref 1.046
_refine_ls_hydrogen_treatment constr
_refine_ls_matrix_type full
_refine_ls_number_parameters 300
_refine_ls_number_reflns 4864
_refine_ls_number_restraints 8
_refine_ls_restrained_S_all 1.050
_refine_ls_R_factor_all 0.0940
_refine_ls_R_factor_gt 0.0617
_refine_ls_shift/su_max 0.001
_refine_ls_shift/su_mean 0.000
_refine_ls_structure_factor_coef Fsqd
_refine_ls_weighting_details 'w=1/[\s^2^(Fo^2^)+(0.0912P)^2^] where P=(Fo^2^+2Fc^2^)/3'
_refine_ls_weighting_scheme calc
_refine_ls_wR_factor_gt 0.1434
_refine_ls_wR_factor_ref 0.1715
_reflns_Friedel_coverage 0.000
_reflns_number_gt 3464
_reflns_number_total 4864
_reflns_threshold_expression 'I > 2\s(I)'
_cod_data_source_file c7dt01912b2.cif
_cod_data_source_block b614
_cod_depositor_comments
;
The following automatic conversions were performed:

'_exptl_absorpt_correction_type' value 'Multi-scan' changed to
'multi-scan' according to
/home/data/users/saulius/crontab/automatic-downloads/rss-feeds/RSC/lib/dictionaries/cif_core.dic
dictionary named 'cif_core.dic' version 2.4.2 from 2011-04-26.

'_exptl_crystal_density_meas' value 'Not Measured' was changed to '?'
- the value is perceived as not measured.

Automatic conversion script
Id: cif_fix_values 4973 2017-02-22 13:04:09Z antanas 
;
_cod_original_formula_sum 'C19.50 H21 Cl N10 Ni'
_cod_database_code 7043881
_shelx_shelxl_version_number 2014/7
_shelx_space_group_comment
; 
The symmetry employed for this shelxl refinement is uniquely defined 
by the following loop, which should always be used as a source of 
symmetry information in preference to the above space-group names. 
They are only intended as comments. 
;
_computing_bruker_data_scaling 'SADABS V2012/1 (Bruker AXS Inc.)'

loop_
_space_group_symop_operation_xyz
'x, y, z'
'-x, -y, -z'

loop_
_atom_site_label
_atom_site_type_symbol
_atom_site_fract_x
_atom_site_fract_y
_atom_site_fract_z
_atom_site_U_iso_or_equiv
_atom_site_adp_type
_atom_site_occupancy
_atom_site_site_symmetry_order
_atom_site_calc_flag
_atom_site_refinement_flags_posn
_atom_site_refinement_flags_adp
_atom_site_refinement_flags_occupancy
_atom_site_disorder_assembly
_atom_site_disorder_group
Ni1 Ni 0.74107(7) 0.63733(4) 0.66486(4) 0.02057(18) Uani 1 1 d . . . . .
N1 N 0.7829(4) 0.9025(3) 0.6764(3) 0.0214(7) Uani 1 1 d . . . . .
N2 N 0.5030(4) 0.7845(3) 0.6153(3) 0.0199(7) Uani 1 1 d . . . . .
N3 N 0.5170(4) 0.6074(3) 0.8117(3) 0.0219(7) Uani 1 1 d . . . . .
N4 N 0.7998(4) 0.6943(3) 0.8982(3) 0.0218(7) Uani 1 1 d . . . . .
N5 N 0.7967(6) 0.6319(3) 0.5281(3) 0.0345(9) Uani 1 1 d . . . . .
N6 N 0.8643(4) 0.7113(3) 0.4827(3) 0.0225(7) Uani 1 1 d . . . . .
N7 N 0.9305(5) 0.7853(4) 0.4314(3) 0.0359(9) Uani 1 1 d . . . . .
N8 N 0.8108(6) 0.4900(3) 0.6897(3) 0.0328(9) Uani 1 1 d . . . . .
N9 N 0.8818(4) 0.4627(3) 0.7719(3) 0.0248(8) Uani 1 1 d . . . . .
N10 N 0.9544(5) 0.4294(4) 0.8496(4) 0.0412(10) Uani 1 1 d . . . . .
C1 C 0.6741(5) 0.7812(3) 0.6476(3) 0.0207(8) Uani 1 1 d . . . . .
C2 C 0.6812(5) 0.9837(4) 0.6638(3) 0.0221(8) Uani 1 1 d . . . . .
C3 C 0.7304(6) 1.1145(3) 0.6818(3) 0.0253(9) Uani 1 1 d . . . . .
H3 H 0.8503 1.1652 0.7070 0.030 Uiso 1 1 calc R U . . .
C4 C 0.5901(6) 1.1646(4) 0.6597(3) 0.0265(9) Uani 1 1 d . . . . .
H4 H 0.6169 1.2512 0.6722 0.032 Uiso 1 1 calc R U . . .
C5 C 0.4102(6) 1.0891(4) 0.6193(3) 0.0267(9) Uani 1 1 d . . . . .
H5 H 0.3206 1.1266 0.6047 0.032 Uiso 1 1 calc R U . . .
C6 C 0.3616(6) 0.9585(4) 0.6002(4) 0.0258(9) Uani 1 1 d . . . . .
H6 H 0.2420 0.9077 0.5726 0.031 Uiso 1 1 calc R U . . .
C7 C 0.5024(5) 0.9086(3) 0.6249(3) 0.0214(8) Uani 1 1 d . . . . .
C8 C 0.9789(5) 0.9435(4) 0.7119(4) 0.0280(9) Uani 1 1 d . . . . .
H8A H 1.0216 0.9779 0.7884 0.042 Uiso 1 1 calc R U . . .
H8B H 1.0251 1.0065 0.6696 0.042 Uiso 1 1 calc R U . . .
H8C H 1.0195 0.8732 0.7012 0.042 Uiso 1 1 calc R U . . .
C9 C 0.3397(5) 0.6747(3) 0.5719(3) 0.0223(8) Uani 1 1 d . . . . .
H9A H 0.3698 0.6103 0.5343 0.027 Uiso 1 1 calc R U . . .
H9B H 0.2515 0.6988 0.5180 0.027 Uiso 1 1 calc R U . . .
C10 C 0.2556(5) 0.6198(4) 0.6586(3) 0.0251(9) Uani 1 1 d . . . . .
H10A H 0.1310 0.5698 0.6231 0.030 Uiso 1 1 calc R U . . .
H10B H 0.2555 0.6880 0.7084 0.030 Uiso 1 1 calc R U . . .
C11 C 0.3491(5) 0.5379(4) 0.7258(3) 0.0243(9) Uani 1 1 d . . . . .
H11A H 0.2659 0.4854 0.7603 0.029 Uiso 1 1 calc R U . . .
H11B H 0.3760 0.4829 0.6761 0.029 Uiso 1 1 calc R U . . .
C12 C 0.6838(5) 0.6428(3) 0.7975(3) 0.0223(8) Uani 1 1 d . . . . .
C13 C 0.5251(6) 0.6381(4) 0.9207(3) 0.0243(9) Uani 1 1 d . . . . .
C14 C 0.3934(6) 0.6222(4) 0.9740(4) 0.0307(10) Uani 1 1 d . . . . .
H14 H 0.2720 0.5835 0.9373 0.037 Uiso 1 1 calc R U . . .
C15 C 0.4534(7) 0.6680(5) 1.0867(4) 0.0373(11) Uani 1 1 d . . . . .
H15 H 0.3693 0.6612 1.1257 0.045 Uiso 1 1 calc R U . . .
C16 C 0.6372(7) 0.7236(5) 1.1419(4) 0.0372(11) Uani 1 1 d . . . . .
H16 H 0.6724 0.7519 1.2169 0.045 Uiso 1 1 calc R U . . .
C17 C 0.7671(6) 0.7373(4) 1.0874(4) 0.0318(10) Uani 1 1 d . . . . .
H17 H 0.8891 0.7742 1.1237 0.038 Uiso 1 1 calc R U . . .
C18 C 0.7066(5) 0.6934(4) 0.9760(3) 0.0232(9) Uani 1 1 d . . . . .
C19 C 0.9956(5) 0.7414(4) 0.9250(4) 0.0291(10) Uani 1 1 d . . . . .
H19A H 1.0318 0.7259 0.8608 0.044 Uiso 1 1 calc R U . . .
H19B H 1.0465 0.6994 0.9820 0.044 Uiso 1 1 calc R U . . .
H19C H 1.0376 0.8300 0.9499 0.044 Uiso 1 1 calc R U . . .
Cl1B Cl 0.4491(9) 0.9533(4) -0.1175(4) 0.1072(18) Uani 0.5 1 d D . P A -1
Cl1A Cl 0.3819(6) 1.0242(4) 0.0811(3) 0.0911(14) Uani 0.5 1 d D . P A -1
C1S C 0.523(3) 0.986(3) 0.0187(13) 0.117(7) Uani 0.5 1 d D U P A -1
H1SA H 0.6355 1.0556 0.0384 0.141 Uiso 0.5 1 calc R U P A -1
H1SB H 0.5497 0.9142 0.0478 0.141 Uiso 0.5 1 calc R U P A -1

loop_
_atom_site_aniso_label
_atom_site_aniso_U_11
_atom_site_aniso_U_22
_atom_site_aniso_U_33
_atom_site_aniso_U_23
_atom_site_aniso_U_13
_atom_site_aniso_U_12
Ni1 0.0239(3) 0.0175(2) 0.0193(3) -0.00088(19) 0.0102(2) 0.0025(2)
N1 0.0191(17) 0.0176(14) 0.0243(19) -0.0024(13) 0.0075(14) 0.0013(13)
N2 0.0178(17) 0.0170(14) 0.0209(18) -0.0035(13) 0.0065(13) 0.0001(13)
N3 0.0160(17) 0.0293(17) 0.0154(18) -0.0020(14) 0.0055(13) 0.0004(14)
N4 0.0144(17) 0.0254(16) 0.0211(19) -0.0024(14) 0.0041(13) 0.0021(13)
N5 0.058(3) 0.0259(17) 0.026(2) 0.0005(16) 0.0249(19) 0.0123(18)
N6 0.0196(18) 0.0203(15) 0.026(2) -0.0052(14) 0.0036(15) 0.0087(14)
N7 0.032(2) 0.037(2) 0.039(2) 0.0147(18) 0.0137(18) 0.0062(17)
N8 0.047(3) 0.0190(16) 0.037(2) 0.0013(16) 0.023(2) 0.0097(16)
N9 0.0139(17) 0.0224(16) 0.034(2) -0.0041(16) 0.0089(16) 0.0004(14)
N10 0.027(2) 0.040(2) 0.047(3) 0.001(2) -0.0030(19) 0.0111(18)
C1 0.024(2) 0.0215(18) 0.014(2) -0.0008(15) 0.0085(16) 0.0024(16)
C2 0.020(2) 0.0230(18) 0.021(2) -0.0007(16) 0.0078(16) 0.0034(16)
C3 0.024(2) 0.0215(18) 0.024(2) -0.0064(16) 0.0070(17) -0.0012(16)
C4 0.035(3) 0.0208(18) 0.023(2) -0.0047(16) 0.0109(19) 0.0083(17)
C5 0.031(2) 0.030(2) 0.021(2) 0.0005(17) 0.0085(18) 0.0133(18)
C6 0.021(2) 0.029(2) 0.026(2) -0.0008(17) 0.0076(17) 0.0053(17)
C7 0.024(2) 0.0188(17) 0.018(2) -0.0034(15) 0.0065(16) 0.0024(15)
C8 0.017(2) 0.0249(19) 0.040(3) 0.0013(18) 0.0093(19) 0.0023(16)
C9 0.017(2) 0.0188(17) 0.022(2) -0.0004(15) 0.0012(16) -0.0034(15)
C10 0.014(2) 0.030(2) 0.022(2) -0.0062(17) 0.0013(16) -0.0024(16)
C11 0.013(2) 0.029(2) 0.020(2) -0.0025(17) 0.0015(16) -0.0039(16)
C12 0.016(2) 0.0199(17) 0.026(2) -0.0014(16) 0.0071(17) -0.0010(15)
C13 0.022(2) 0.033(2) 0.016(2) -0.0023(16) 0.0066(16) 0.0059(17)
C14 0.020(2) 0.047(3) 0.023(2) 0.003(2) 0.0055(18) 0.010(2)
C15 0.039(3) 0.060(3) 0.023(2) 0.006(2) 0.018(2) 0.022(2)
C16 0.044(3) 0.055(3) 0.017(2) -0.004(2) 0.007(2) 0.024(2)
C17 0.026(2) 0.041(2) 0.023(2) -0.0091(19) -0.0020(18) 0.0119(19)
C18 0.017(2) 0.031(2) 0.019(2) -0.0029(16) 0.0042(16) 0.0070(17)
C19 0.015(2) 0.034(2) 0.034(3) -0.0031(19) 0.0061(18) 0.0026(17)
Cl1B 0.173(6) 0.072(2) 0.091(3) 0.000(2) 0.084(4) 0.023(3)
Cl1A 0.078(3) 0.095(3) 0.063(3) -0.043(2) 0.021(2) -0.016(2)
C1S 0.111(11) 0.109(10) 0.115(11) 0.004(8) 0.000(8) 0.041(8)

loop_
_atom_type_symbol
_atom_type_description
_atom_type_scat_dispersion_real
_atom_type_scat_dispersion_imag
_atom_type_scat_source
C C 0.0033 0.0016 'International Tables Vol C Tables 4.2.6.8 and 6.1.1.4'
H H 0.0000 0.0000 'International Tables Vol C Tables 4.2.6.8 and 6.1.1.4'
N N 0.0061 0.0033 'International Tables Vol C Tables 4.2.6.8 and 6.1.1.4'
Ni Ni 0.3393 1.1124 'International Tables Vol C Tables 4.2.6.8 and 6.1.1.4'
Cl Cl 0.1484 0.1585 'International Tables Vol C Tables 4.2.6.8 and 6.1.1.4'

loop_
_geom_angle_atom_site_label_1
_geom_angle_atom_site_label_2
_geom_angle_atom_site_label_3
_geom_angle
C12 Ni1 C1 85.46(17)
C12 Ni1 N5 179.23(18)
C1 Ni1 N5 94.05(16)
C12 Ni1 N8 92.00(16)
C1 Ni1 N8 177.37(17)
N5 Ni1 N8 88.50(16)
C1 N1 C2 110.7(3)
C1 N1 C8 125.1(3)
C2 N1 C8 124.2(3)
C1 N2 C7 110.4(3)
C1 N2 C9 125.6(3)
C7 N2 C9 124.0(3)
C12 N3 C13 111.0(3)
C12 N3 C11 125.2(3)
C13 N3 C11 123.7(3)
C12 N4 C18 110.5(3)
C12 N4 C19 126.1(4)
C18 N4 C19 123.3(3)
N6 N5 Ni1 131.7(3)
N5 N6 N7 175.6(4)
N9 N8 Ni1 129.0(3)
N10 N9 N8 175.4(4)
N2 C1 N1 106.3(3)
N2 C1 Ni1 125.9(3)
N1 C1 Ni1 127.4(3)
C7 C2 N1 106.3(3)
C7 C2 C3 121.7(4)
N1 C2 C3 132.0(4)
C4 C3 C2 116.2(4)
C3 C4 C5 122.1(4)
C4 C5 C6 121.5(4)
C7 C6 C5 116.2(4)
C2 C7 C6 122.2(4)
C2 C7 N2 106.3(3)
C6 C7 N2 131.4(4)
N2 C9 C10 114.0(3)
C9 C10 C11 114.9(3)
N3 C11 C10 115.0(3)
N3 C12 N4 106.0(3)
N3 C12 Ni1 127.1(3)
N4 C12 Ni1 126.6(3)
C14 C13 C18 121.9(4)
C14 C13 N3 132.2(4)
C18 C13 N3 105.8(3)
C13 C14 C15 116.1(4)
C14 C15 C16 121.6(4)
C17 C16 C15 121.4(4)
C16 C17 C18 116.6(4)
C17 C18 C13 122.4(4)
C17 C18 N4 131.0(4)
C13 C18 N4 106.6(3)
Cl1B C1S Cl1A 115.9(10)

loop_
_geom_bond_atom_site_label_1
_geom_bond_atom_site_label_2
_geom_bond_distance
Ni1 C12 1.864(4)
Ni1 C1 1.866(4)
Ni1 N5 1.908(4)
Ni1 N8 1.925(4)
N1 C1 1.358(5)
N1 C2 1.394(5)
N1 C8 1.455(5)
N2 C1 1.355(5)
N2 C7 1.400(5)
N2 C9 1.472(5)
N3 C12 1.354(5)
N3 C13 1.390(5)
N3 C11 1.473(5)
N4 C12 1.355(5)
N4 C18 1.390(5)
N4 C19 1.457(5)
N5 N6 1.167(5)
N6 N7 1.176(5)
N8 N9 1.162(5)
N9 N10 1.157(5)
C2 C7 1.386(5)
C2 C3 1.398(5)
C3 C4 1.389(6)
C4 C5 1.395(6)
C5 C6 1.396(5)
C6 C7 1.392(6)
C9 C10 1.508(5)
C10 C11 1.526(6)
C13 C14 1.379(6)
C13 C18 1.387(6)
C14 C15 1.403(6)
C15 C16 1.403(7)
C16 C17 1.380(7)
C17 C18 1.382(6)
Cl1B C1S 1.662(15)
Cl1A C1S 1.687(17)
